data_2206587
loop_
_publ_author_name
'Wang, Run-Ling'
'Shi, Ji-Xian'
'Zheng, Xiu-Fang'
'Zhou, Ye'

_publ_section_title
;
 2-(3-Bromo-4-butoxyphenyl)-3,4-dimethyl-5-(3,4,5-trimethoxyphenyl)furan
;
_journal_coeditor_code WN6367
_journal_issue 8
_journal_name_full 'Acta Crystallographica Section E'
_journal_page_first o2619
_journal_page_last o2620
_journal_paper_doi 10.1107/S1600536805022543
_journal_volume 61
_journal_year 2005
_chemical_formula_iupac 'C25 H29 Br O5'
_chemical_formula_moiety 'C25 H29 Br O5'
_chemical_formula_sum 'C25 H29 Br O5'
_chemical_formula_weight 489.39
_chemical_melting_point 375
_chemical_name_systematic
;
2-(3-Bromo-4-butoxyphenyl)-3,4-dimethyl-5-(3,4,5-trimethoxyphenyl)furan
;
_space_group_IT_number 2
_symmetry_cell_setting triclinic
_symmetry_space_group_name_Hall '-P 1'
_symmetry_space_group_name_H-M 'P -1'
_atom_sites_solution_hydrogens geom
_atom_sites_solution_primary direct
_atom_sites_solution_secondary difmap
_cell_angle_alpha 71.179(3)
_cell_angle_beta 70.188(3)
_cell_angle_gamma 84.085(3)
_cell_formula_units_Z 2
_cell_length_a 8.9854(17)
_cell_length_b 11.955(2)
_cell_length_c 12.210(2)
_cell_measurement_reflns_used 1888
_cell_measurement_temperature 294(2)
_cell_measurement_theta_max 23.68
_cell_measurement_theta_min 2.41
_cell_volume 1168.0(4)
_computing_cell_refinement 'SAINT (Bruker, 1997)'
_computing_data_collection 'SMART (Bruker, 1997)'
_computing_data_reduction SAINT
_computing_molecular_graphics 'SHELXTL (Bruker, 1997)'
_computing_publication_material SHELXTL
_computing_structure_refinement 'SHELXL97 (Sheldrick, 1997)'
_computing_structure_solution 'SHELXS97 (Sheldrick, 1997)'
_diffrn_ambient_temperature 294(2)
_diffrn_measured_fraction_theta_full 0.993
_diffrn_measured_fraction_theta_max 0.993
_diffrn_measurement_device_type 'Bruker SMART 1000 CCD area-detector'
_diffrn_measurement_method '\f and \w'
_diffrn_radiation_monochromator graphite
_diffrn_radiation_source 'fine-focus sealed tube'
_diffrn_radiation_type 'Mo K\a'
_diffrn_radiation_wavelength 0.71073
_diffrn_reflns_av_R_equivalents 0.0259
_diffrn_reflns_av_sigmaI/netI 0.0621
_diffrn_reflns_limit_h_max 9
_diffrn_reflns_limit_h_min -10
_diffrn_reflns_limit_k_max 14
_diffrn_reflns_limit_k_min -13
_diffrn_reflns_limit_l_max 9
_diffrn_reflns_limit_l_min -14
_diffrn_reflns_number 5993
_diffrn_reflns_theta_full 25.01
_diffrn_reflns_theta_max 25.01
_diffrn_reflns_theta_min 1.80
_diffrn_standards_number 0
_exptl_absorpt_coefficient_mu 1.793
_exptl_absorpt_correction_T_max 0.674
_exptl_absorpt_correction_T_min 0.438
_exptl_absorpt_correction_type multi-scan
_exptl_absorpt_process_details '(SADABS; Sheldrick, 1996)'
_exptl_crystal_colour colourless
_exptl_crystal_density_diffrn 1.392
_exptl_crystal_density_method 'not measured'
_exptl_crystal_description block
_exptl_crystal_F_000 508
_exptl_crystal_size_max 0.42
_exptl_crystal_size_mid 0.38
_exptl_crystal_size_min 0.22
_refine_diff_density_max 0.348
_refine_diff_density_min -0.419
_refine_ls_extinction_coef 0.0140(15)
_refine_ls_extinction_expression Fc^*^=kFc[1+0.001xFc^2^\l^3^/sin(2\q)]^-1/4^
_refine_ls_extinction_method SHELXL97
_refine_ls_goodness_of_fit_ref 1.018
_refine_ls_hydrogen_treatment constr
_refine_ls_matrix_type full
_refine_ls_number_parameters 287
_refine_ls_number_reflns 4100
_refine_ls_number_restraints 0
_refine_ls_restrained_S_all 1.018
_refine_ls_R_factor_all 0.0881
_refine_ls_R_factor_gt 0.0421
_refine_ls_shift/su_max 0.001
_refine_ls_shift/su_mean 0.000
_refine_ls_structure_factor_coef Fsqd
_refine_ls_weighting_details 'calc w = 1/[\s^2^(Fo^2^)+(0.0479P)^2^+0.1271P] where P = (Fo^2^+2Fc^2^)/3'
_refine_ls_weighting_scheme calc
_refine_ls_wR_factor_gt 0.0888
_refine_ls_wR_factor_ref 0.1097
_reflns_number_gt 2555
_reflns_number_total 4100
_reflns_threshold_expression I>2\s(I)
_cod_data_source_file wn6367.cif
_cod_data_source_block I
_cod_database_code 2206587
_cod_database_fobs_code 2206587

loop_
_symmetry_equiv_pos_as_xyz
'x, y, z'
'-x, -y, -z'

loop_
_atom_site_label
_atom_site_fract_x
_atom_site_fract_y
_atom_site_fract_z
_atom_site_U_iso_or_equiv
_atom_site_adp_type
_atom_site_calc_flag
_atom_site_refinement_flags
_atom_site_occupancy
_atom_site_type_symbol
Br1 0.62568(6) -0.07131(3) 0.70338(4) 0.0753(2) Uani d . 1 Br
O1 0.7679(3) 0.20539(18) 1.0363(2) 0.0490(6) Uani d . 1 O
O2 0.9162(3) 0.3322(2) 1.4299(2) 0.0666(7) Uani d . 1 O
O3 0.8383(3) 0.5490(2) 1.3130(2) 0.0638(7) Uani d . 1 O
O4 0.7759(3) 0.5933(2) 1.1056(2) 0.0642(7) Uani d . 1 O
O5 0.5301(3) 0.1781(2) 0.6137(2) 0.0588(7) Uani d . 1 O
C1 0.8169(4) 0.1730(3) 1.1376(3) 0.0451(9) Uani d . 1 C
C2 0.8346(4) 0.0533(3) 1.1747(3) 0.0450(9) Uani d . 1 C
C3 0.7948(4) 0.0093(3) 1.0926(3) 0.0462(9) Uani d . 1 C
C4 0.7531(4) 0.1036(3) 1.0109(3) 0.0446(9) Uani d . 1 C
C5 0.8327(4) 0.2706(3) 1.1794(3) 0.0439(8) Uani d . 1 C
C6 0.8743(4) 0.2514(3) 1.2837(3) 0.0512(9) Uani d . 1 C
H6 0.8982 0.1754 1.3253 0.061 Uiso calc R 1 H
C7 0.8804(4) 0.3441(3) 1.3262(3) 0.0496(9) Uani d . 1 C
C8 0.8462(4) 0.4583(3) 1.2653(3) 0.0476(9) Uani d . 1 C
C9 0.8090(4) 0.4787(3) 1.1591(3) 0.0461(9) Uani d . 1 C
C10 0.8023(4) 0.3858(3) 1.1162(3) 0.0484(9) Uani d . 1 C
H10 0.7774 0.4003 1.0449 0.058 Uiso calc R 1 H
C11 0.8802(5) -0.0215(3) 1.2826(4) 0.0698(12) Uani d . 1 C
H11A 0.9795 0.0058 1.2781 0.105 Uiso calc R 1 H
H11B 0.8901 -0.1022 1.2824 0.105 Uiso calc R 1 H
H11C 0.8003 -0.0163 1.3565 0.105 Uiso calc R 1 H
C12 0.7996(5) -0.1183(3) 1.0983(3) 0.0595(10) Uani d . 1 C
H12A 0.7048 -0.1382 1.0889 0.089 Uiso calc R 1 H
H12B 0.8072 -0.1670 1.1760 0.089 Uiso calc R 1 H
H12C 0.8898 -0.1313 1.0339 0.089 Uiso calc R 1 H
C13 0.6967(4) 0.1230(3) 0.9079(3) 0.0431(8) Uani d . 1 C
C14 0.6871(4) 0.0334(3) 0.8607(3) 0.0484(9) Uani d . 1 C
H14 0.7189 -0.0424 0.8955 0.058 Uiso calc R 1 H
C15 0.6320(4) 0.0542(3) 0.7644(3) 0.0469(9) Uani d . 1 C
C16 0.5821(4) 0.1651(3) 0.7097(3) 0.0473(9) Uani d . 1 C
C17 0.5905(5) 0.2554(3) 0.7556(3) 0.0563(10) Uani d . 1 C
H17 0.5588 0.3312 0.7203 0.068 Uiso calc R 1 H
C18 0.6451(4) 0.2340(3) 0.8526(3) 0.0523(10) Uani d . 1 C
H18 0.6478 0.2958 0.8826 0.063 Uiso calc R 1 H
C19 0.9583(5) 0.2183(4) 1.4933(4) 0.0732(12) Uani d . 1 C
H19A 0.8726 0.1640 1.5186 0.110 Uiso calc R 1 H
H19B 0.9801 0.2216 1.5639 0.110 Uiso calc R 1 H
H19C 1.0508 0.1920 1.4403 0.110 Uiso calc R 1 H
C20 0.9839(6) 0.6034(4) 1.2832(5) 0.0877(15) Uani d . 1 C
H20A 1.0507 0.5485 1.3215 0.132 Uiso calc R 1 H
H20B 0.9668 0.6713 1.3115 0.132 Uiso calc R 1 H
H20C 1.0340 0.6276 1.1960 0.132 Uiso calc R 1 H
C21 0.7442(5) 0.6206(3) 0.9937(4) 0.0685(12) Uani d . 1 C
H21A 0.8324 0.5975 0.9345 0.103 Uiso calc R 1 H
H21B 0.7275 0.7040 0.9641 0.103 Uiso calc R 1 H
H21C 0.6510 0.5786 1.0067 0.103 Uiso calc R 1 H
C22 0.4859(5) 0.2944(3) 0.5531(3) 0.0537(10) Uani d . 1 C
H22A 0.5744 0.3487 0.5219 0.064 Uiso calc R 1 H
H22B 0.3986 0.3231 0.6097 0.064 Uiso calc R 1 H
C23 0.4376(4) 0.2854(3) 0.4491(3) 0.0542(10) Uani d . 1 C
H23A 0.3461 0.2337 0.4819 0.065 Uiso calc R 1 H
H23B 0.5231 0.2509 0.3968 0.065 Uiso calc R 1 H
C24 0.3983(5) 0.4053(3) 0.3745(3) 0.0622(11) Uani d . 1 C
H24A 0.4874 0.4583 0.3470 0.075 Uiso calc R 1 H
H24B 0.3084 0.4372 0.4260 0.075 Uiso calc R 1 H
C25 0.3598(5) 0.4011(3) 0.2636(4) 0.0708(12) Uani d . 1 C
H25A 0.4473 0.3677 0.2132 0.106 Uiso calc R 1 H
H25B 0.3409 0.4797 0.2172 0.106 Uiso calc R 1 H
H25C 0.2671 0.3532 0.2903 0.106 Uiso calc R 1 H

loop_
_atom_site_aniso_label
_atom_site_aniso_U_11
_atom_site_aniso_U_22
_atom_site_aniso_U_33
_atom_site_aniso_U_12
_atom_site_aniso_U_13
_atom_site_aniso_U_23
Br1 0.1061(4) 0.0551(3) 0.0930(4) 0.0165(2) -0.0506(3) -0.0453(2)
O1 0.0696(17) 0.0347(12) 0.0511(15) 0.0015(11) -0.0303(13) -0.0132(11)
O2 0.087(2) 0.0754(18) 0.0557(17) 0.0090(15) -0.0433(15) -0.0258(15)
O3 0.069(2) 0.0725(17) 0.0748(19) 0.0172(14) -0.0333(15) -0.0501(15)
O4 0.098(2) 0.0479(15) 0.0667(18) 0.0195(13) -0.0486(16) -0.0266(13)
O5 0.0777(19) 0.0505(14) 0.0686(17) 0.0133(13) -0.0434(15) -0.0283(13)
C1 0.049(2) 0.047(2) 0.039(2) -0.0001(16) -0.0167(18) -0.0096(17)
C2 0.047(2) 0.0393(19) 0.044(2) -0.0010(16) -0.0154(18) -0.0051(17)
C3 0.045(2) 0.0384(19) 0.053(2) -0.0033(16) -0.0134(18) -0.0134(18)
C4 0.053(2) 0.0352(18) 0.048(2) -0.0023(16) -0.0162(19) -0.0154(17)
C5 0.042(2) 0.046(2) 0.046(2) -0.0005(16) -0.0151(17) -0.0159(18)
C6 0.062(3) 0.048(2) 0.047(2) 0.0030(17) -0.0252(19) -0.0113(18)
C7 0.047(2) 0.065(2) 0.042(2) 0.0061(18) -0.0189(18) -0.0208(19)
C8 0.049(2) 0.054(2) 0.047(2) 0.0072(17) -0.0181(18) -0.0246(19)
C9 0.049(2) 0.047(2) 0.044(2) 0.0084(16) -0.0175(18) -0.0164(18)
C10 0.059(3) 0.050(2) 0.044(2) 0.0058(17) -0.0242(19) -0.0197(18)
C11 0.095(3) 0.050(2) 0.070(3) 0.004(2) -0.044(3) -0.008(2)
C12 0.072(3) 0.040(2) 0.065(3) 0.0001(18) -0.026(2) -0.0099(19)
C13 0.047(2) 0.0382(18) 0.046(2) -0.0009(15) -0.0162(18) -0.0140(17)
C14 0.059(3) 0.0344(18) 0.056(2) 0.0054(16) -0.023(2) -0.0177(18)
C15 0.052(2) 0.0402(19) 0.058(2) 0.0026(16) -0.0202(19) -0.0259(18)
C16 0.047(2) 0.045(2) 0.055(2) 0.0022(16) -0.0193(19) -0.0208(19)
C17 0.077(3) 0.0391(19) 0.066(3) 0.0120(18) -0.040(2) -0.0211(19)
C18 0.067(3) 0.0371(19) 0.065(3) 0.0012(17) -0.030(2) -0.0216(19)
C19 0.090(3) 0.084(3) 0.056(3) 0.014(2) -0.043(2) -0.019(2)
C20 0.095(4) 0.072(3) 0.132(4) 0.012(3) -0.061(3) -0.057(3)
C21 0.099(3) 0.052(2) 0.068(3) 0.012(2) -0.046(3) -0.018(2)
C22 0.061(3) 0.046(2) 0.063(3) 0.0092(17) -0.031(2) -0.0200(19)
C23 0.056(3) 0.055(2) 0.059(2) 0.0028(18) -0.026(2) -0.020(2)
C24 0.071(3) 0.053(2) 0.065(3) 0.006(2) -0.029(2) -0.015(2)
C25 0.083(3) 0.064(3) 0.071(3) 0.007(2) -0.040(3) -0.013(2)

loop_
_atom_type_symbol
_atom_type_description
_atom_type_scat_dispersion_real
_atom_type_scat_dispersion_imag
_atom_type_scat_source
C C 0.0033 0.0016
; International Tables
Vol. C, Tables 4.2.6.8 and 6.1.1.4
;
H H 0.0000 0.0000
; International Tables
Vol. C, Tables 4.2.6.8 and 6.1.1.4
;
O O 0.0106 0.0060
; International Tables
Vol. C, Tables 4.2.6.8 and 6.1.1.4
;
Br Br -0.2901 2.4595
; International Tables
Vol. C, Tables 4.2.6.8 and 6.1.1.4
;

loop_
_geom_angle_atom_site_label_1
_geom_angle_atom_site_label_2
_geom_angle_atom_site_label_3
_geom_angle
C4 O1 C1 107.4(2)
C7 O2 C19 117.6(3)
C8 O3 C20 114.6(3)
C9 O4 C21 117.8(3)
C16 O5 C22 117.7(2)
C2 C1 O1 109.2(3)
C2 C1 C5 136.4(3)
O1 C1 C5 114.4(3)
C1 C2 C3 106.9(3)
C1 C2 C11 128.2(3)
C3 C2 C11 124.9(3)
C4 C3 C2 107.1(3)
C4 C3 C12 127.8(3)
C2 C3 C12 125.1(3)
C3 C4 O1 109.3(3)
C3 C4 C13 136.6(3)
O1 C4 C13 114.0(3)
C6 C5 C10 118.8(3)
C6 C5 C1 121.1(3)
C10 C5 C1 120.0(3)
C7 C6 C5 120.5(3)
C7 C6 H6 119.7
C5 C6 H6 119.7
O2 C7 C6 124.1(3)
O2 C7 C8 115.1(3)
C6 C7 C8 120.8(3)
O3 C8 C7 120.9(3)
O3 C8 C9 119.9(3)
C7 C8 C9 119.0(3)
O4 C9 C10 124.4(3)
O4 C9 C8 115.2(3)
C10 C9 C8 120.4(3)
C9 C10 C5 120.4(3)
C9 C10 H10 119.8
C5 C10 H10 119.8
C2 C11 H11A 109.5
C2 C11 H11B 109.5
H11A C11 H11B 109.5
C2 C11 H11C 109.5
H11A C11 H11C 109.5
H11B C11 H11C 109.5
C3 C12 H12A 109.5
C3 C12 H12B 109.5
H12A C12 H12B 109.5
C3 C12 H12C 109.5
H12A C12 H12C 109.5
H12B C12 H12C 109.5
C18 C13 C14 116.2(3)
C18 C13 C4 120.8(3)
C14 C13 C4 123.0(3)
C15 C14 C13 121.6(3)
C15 C14 H14 119.2
C13 C14 H14 119.2
C14 C15 C16 121.6(3)
C14 C15 Br1 119.2(2)
C16 C15 Br1 119.1(3)
O5 C16 C15 117.7(3)
O5 C16 C17 124.6(3)
C15 C16 C17 117.6(3)
C18 C17 C16 120.5(3)
C18 C17 H17 119.7
C16 C17 H17 119.7
C17 C18 C13 122.4(3)
C17 C18 H18 118.8
C13 C18 H18 118.8
O2 C19 H19A 109.5
O2 C19 H19B 109.5
H19A C19 H19B 109.5
O2 C19 H19C 109.5
H19A C19 H19C 109.5
H19B C19 H19C 109.5
O3 C20 H20A 109.5
O3 C20 H20B 109.5
H20A C20 H20B 109.5
O3 C20 H20C 109.5
H20A C20 H20C 109.5
H20B C20 H20C 109.5
O4 C21 H21A 109.5
O4 C21 H21B 109.5
H21A C21 H21B 109.5
O4 C21 H21C 109.5
H21A C21 H21C 109.5
H21B C21 H21C 109.5
O5 C22 C23 107.2(3)
O5 C22 H22A 110.3
C23 C22 H22A 110.3
O5 C22 H22B 110.3
C23 C22 H22B 110.3
H22A C22 H22B 108.5
C22 C23 C24 111.3(3)
C22 C23 H23A 109.4
C24 C23 H23A 109.4
C22 C23 H23B 109.4
C24 C23 H23B 109.4
H23A C23 H23B 108.0
C23 C24 C25 112.8(3)
C23 C24 H24A 109.0
C25 C24 H24A 109.0
C23 C24 H24B 109.0
C25 C24 H24B 109.0
H24A C24 H24B 107.8
C24 C25 H25A 109.5
C24 C25 H25B 109.5
H25A C25 H25B 109.5
C24 C25 H25C 109.5
H25A C25 H25C 109.5
H25B C25 H25C 109.5

loop_
_geom_bond_atom_site_label_1
_geom_bond_atom_site_label_2
_geom_bond_distance
Br1 C15 1.891(3)
O1 C4 1.377(4)
O1 C1 1.379(4)
O2 C7 1.370(4)
O2 C19 1.417(4)
O3 C8 1.373(4)
O3 C20 1.403(5)
O4 C9 1.365(4)
O4 C21 1.418(4)
O5 C16 1.362(4)
O5 C22 1.435(4)
C1 C2 1.364(4)
C1 C5 1.452(4)
C2 C3 1.425(5)
C2 C11 1.495(5)
C3 C4 1.359(4)
C3 C12 1.501(4)
C4 C13 1.454(5)
C5 C6 1.390(5)
C5 C10 1.395(4)
C6 C7 1.380(5)
C6 H6 0.9300
C7 C8 1.386(5)
C8 C9 1.388(5)
C9 C10 1.386(4)
C10 H10 0.9300
C11 H11A 0.9600
C11 H11B 0.9600
C11 H11C 0.9600
C12 H12A 0.9600
C12 H12B 0.9600
C12 H12C 0.9600
C13 C18 1.392(4)
C13 C14 1.393(4)
C14 C15 1.368(5)
C14 H14 0.9300
C15 C16 1.383(4)
C16 C17 1.387(5)
C17 C18 1.372(5)
C17 H17 0.9300
C18 H18 0.9300
C19 H19A 0.9600
C19 H19B 0.9600
C19 H19C 0.9600
C20 H20A 0.9600
C20 H20B 0.9600
C20 H20C 0.9600
C21 H21A 0.9600
C21 H21B 0.9600
C21 H21C 0.9600
C22 C23 1.510(5)
C22 H22A 0.9700
C22 H22B 0.9700
C23 C24 1.510(5)
C23 H23A 0.9700
C23 H23B 0.9700
C24 C25 1.523(5)
C24 H24A 0.9700
C24 H24B 0.9700
C25 H25A 0.9600
C25 H25B 0.9600
C25 H25C 0.9600

loop_
_geom_torsion_atom_site_label_1
_geom_torsion_atom_site_label_2
_geom_torsion_atom_site_label_3
_geom_torsion_atom_site_label_4
_geom_torsion
C4 O1 C1 C2 0.7(4)
C4 O1 C1 C5 -177.8(3)
O1 C1 C2 C3 0.0(4)
C5 C1 C2 C3 178.1(4)
O1 C1 C2 C11 -177.7(3)
C5 C1 C2 C11 0.4(7)
C1 C2 C3 C4 -0.8(4)
C11 C2 C3 C4 177.1(3)
C1 C2 C3 C12 179.3(3)
C11 C2 C3 C12 -2.9(6)
C2 C3 C4 O1 1.2(4)
C12 C3 C4 O1 -178.8(3)
C2 C3 C4 C13 -177.8(4)
C12 C3 C4 C13 2.1(7)
C1 O1 C4 C3 -1.2(4)
C1 O1 C4 C13 178.1(3)
C2 C1 C5 C6 -0.9(6)
O1 C1 C5 C6 177.1(3)
C2 C1 C5 C10 -179.4(4)
O1 C1 C5 C10 -1.3(5)
C10 C5 C6 C7 2.0(5)
C1 C5 C6 C7 -176.4(3)
C19 O2 C7 C6 3.7(5)
C19 O2 C7 C8 -177.6(3)
C5 C6 C7 O2 178.2(3)
C5 C6 C7 C8 -0.4(6)
C20 O3 C8 C7 86.0(4)
C20 O3 C8 C9 -98.5(4)
O2 C7 C8 O3 -4.6(5)
C6 C7 C8 O3 174.1(3)
O2 C7 C8 C9 179.8(3)
C6 C7 C8 C9 -1.4(5)
C21 O4 C9 C10 -4.9(5)
C21 O4 C9 C8 177.1(3)
O3 C8 C9 O4 4.0(5)
C7 C8 C9 O4 179.6(3)
O3 C8 C9 C10 -174.0(3)
C7 C8 C9 C10 1.6(5)
O4 C9 C10 C5 -177.7(3)
C8 C9 C10 C5 0.1(5)
C6 C5 C10 C9 -1.9(5)
C1 C5 C10 C9 176.6(3)
C3 C4 C13 C18 171.5(4)
O1 C4 C13 C18 -7.5(5)
C3 C4 C13 C14 -6.8(6)
O1 C4 C13 C14 174.1(3)
C18 C13 C14 C15 0.9(5)
C4 C13 C14 C15 179.3(3)
C13 C14 C15 C16 -0.5(6)
C13 C14 C15 Br1 178.9(3)
C22 O5 C16 C15 -176.9(3)
C22 O5 C16 C17 2.2(5)
C14 C15 C16 O5 179.5(3)
Br1 C15 C16 O5 0.1(4)
C14 C15 C16 C17 0.3(5)
Br1 C15 C16 C17 -179.1(3)
O5 C16 C17 C18 -179.7(3)
C15 C16 C17 C18 -0.7(6)
C16 C17 C18 C13 1.1(6)
C14 C13 C18 C17 -1.2(5)
C4 C13 C18 C17 -179.7(4)
C16 O5 C22 C23 178.5(3)
O5 C22 C23 C24 -176.5(3)
C22 C23 C24 C25 176.1(3)

loop_
_cod_related_entry_id
_cod_related_entry_database
_cod_related_entry_code
1 ChemSpider 21129041
